data_1551305
loop_
_publ_author_name
'M.Mir, Fatemeh'
'Crisma, Marco'
'Toniolo, Claudio'
'Lubell, William D.'

_publ_section_title
;
 Isolated \a-turn and incipient \g-helix
;
_journal_name_full 'Chemical Science'
_journal_paper_doi 10.1039/C9SC01683J
_journal_year 2019
_chemical_formula_moiety 'C38 H56 N4 O4, 2(C2 H6 O S)'
_chemical_formula_sum 'C42 H68 N4 O6 S2'
_chemical_formula_weight 789.12
_chemical_name_common 'HCO-(Adm)3-NHtBu bis-DMSO solvate'
_space_group_crystal_system orthorhombic
_space_group_IT_number 60
_space_group_name_Hall '-P 2n 2ab'
_space_group_name_H-M_alt 'P b c n'
_symmetry_space_group_name_Hall '-P 2n 2ab'
_symmetry_space_group_name_H-M 'P b c n'
_atom_sites_solution_hydrogens geom
_atom_sites_solution_primary dual
_audit_creation_date 2018-06-22
_audit_creation_method
;
Olex2 1.2
(compiled 2018.05.29 svn.r3508 for OlexSys, GUI svn.r5506)
;
_audit_update_record
;
2019-03-29 deposited with the CCDC.    2019-06-10 downloaded from the CCDC.
;
_cell_angle_alpha 90
_cell_angle_beta 90
_cell_angle_gamma 90
_cell_formula_units_Z 16
_cell_length_a 9.8603(3)
_cell_length_b 43.0350(14)
_cell_length_c 38.9591(12)
_cell_measurement_reflns_used 9479
_cell_measurement_temperature 150
_cell_measurement_theta_max 60.685
_cell_measurement_theta_min 2.663
_cell_volume 16531.8(9)
_computing_cell_refinement
'SAINT (2013) V8.38A; Integration Software for Single Crystal Data. Bruker AXS Inc., Madison, WI 53719-1173.'
_computing_data_collection
;
APEX 2 (2013) Bruker AXS Inc., Madison, WI 53719-1173.
;
_computing_data_reduction
'SAINT (2013) V8.38A; Integration Software for Single Crystal Data. Bruker AXS Inc., Madison, WI 53719-1173.'
_computing_molecular_graphics 'Olex2 (Dolomanov et al., 2009)'
_computing_publication_material 'Olex2 (Dolomanov et al., 2009)'
_computing_structure_refinement 'XL (Sheldrick, 2008)'
_computing_structure_solution 'XT (Sheldrick, 2015)'
_diffrn_ambient_temperature 150
_diffrn_detector 'CMOS Area detector'
_diffrn_detector_area_resol_mean 10.24
_diffrn_detector_type 'Bruker Photon 100 CMOS Detector'
_diffrn_measured_fraction_theta_full 1.000
_diffrn_measured_fraction_theta_max 0.998
_diffrn_measurement_device 'k-geometry diffractometer'
_diffrn_measurement_device_type 'Bruker Venture Metaljet'
_diffrn_measurement_method '\w and \f scans'
_diffrn_radiation_collimation 'Focusing mirrors'
_diffrn_radiation_monochromator 'Helios MX Mirror Optics'
_diffrn_radiation_probe x-ray
_diffrn_radiation_type GaK\a
_diffrn_radiation_wavelength 1.34139
_diffrn_reflns_av_R_equivalents 0.0575
_diffrn_reflns_av_unetI/netI 0.0229
_diffrn_reflns_Laue_measured_fraction_full 1.000
_diffrn_reflns_Laue_measured_fraction_max 0.998
_diffrn_reflns_limit_h_max 12
_diffrn_reflns_limit_h_min -12
_diffrn_reflns_limit_k_max 55
_diffrn_reflns_limit_k_min -55
_diffrn_reflns_limit_l_max 50
_diffrn_reflns_limit_l_min -50
_diffrn_reflns_number 305415
_diffrn_reflns_point_group_measured_fraction_full 1.000
_diffrn_reflns_point_group_measured_fraction_max 0.998
_diffrn_reflns_theta_full 53.594
_diffrn_reflns_theta_max 60.798
_diffrn_reflns_theta_min 1.786
_diffrn_source 'Metal Jet'
_diffrn_source_target Ga
_diffrn_source_type 'Gallium Liquid Metal Jet Source'
_exptl_absorpt_coefficient_mu 1.022
_exptl_absorpt_correction_T_max 0.7519
_exptl_absorpt_correction_T_min 0.6365
_exptl_absorpt_correction_type multi-scan
_exptl_absorpt_process_details
'SADABS-2016/2 (Bruker,2016/2) was used for absorption correction. wR2(int) was 0.1430 before and 0.0731 after correction. The Ratio of minimum to maximum transmission is 0.8465. The \l/2 correction factor is Not present.'
_exptl_crystal_colour 'clear light colourless'
_exptl_crystal_colour_lustre clear
_exptl_crystal_colour_modifier light
_exptl_crystal_colour_primary colourless
_exptl_crystal_density_diffrn 1.268
_exptl_crystal_description Plate
_exptl_crystal_F_000 6848
_exptl_crystal_recrystallization_method 'Re-crystallisation from solvent: dimethylsulfoxide'
_exptl_crystal_size_max 0.38
_exptl_crystal_size_mid 0.13
_exptl_crystal_size_min 0.06
_refine_diff_density_max 0.815
_refine_diff_density_min -0.786
_refine_diff_density_rms 0.087
_refine_ls_extinction_coef 0.00029(2)
_refine_ls_extinction_expression Fc^*^=kFc[1+0.001xFc^2^\l^3^/sin(2\q)]^-1/4^
_refine_ls_extinction_method 'SHELXL-2018/3 (Sheldrick 2018)'
_refine_ls_goodness_of_fit_ref 1.110
_refine_ls_hydrogen_treatment constr
_refine_ls_matrix_type full
_refine_ls_number_parameters 993
_refine_ls_number_reflns 19053
_refine_ls_number_restraints 0
_refine_ls_restrained_S_all 1.110
_refine_ls_R_factor_all 0.0715
_refine_ls_R_factor_gt 0.0625
_refine_ls_shift/su_max 0.001
_refine_ls_shift/su_mean 0.000
_refine_ls_structure_factor_coef Fsqd
_refine_ls_weighting_details 'w=1/[\s^2^(Fo^2^)+(0.0791P)^2^+15.4297P] where P=(Fo^2^+2Fc^2^)/3'
_refine_ls_weighting_scheme calc
_refine_ls_wR_factor_gt 0.1585
_refine_ls_wR_factor_ref 0.1645
_reflns_Friedel_coverage 0.000
_reflns_number_gt 16562
_reflns_number_total 19053
_reflns_threshold_expression 'I > 2\s(I)'
_cod_data_source_file c9sc01683j2.cif
_cod_data_source_block lub125
_cod_depositor_comments
;
The following automatic conversions were performed:

'_diffrn_radiation_probe' value 'X-ray' changed to 'x-ray' according
to
/home/data/users/saulius/crontab/automatic-downloads/rss-feeds/RSC/lib/dictionaries/cif_core.dic
dictionary named 'cif_core.dic' version 2.4.2 from 2011-04-26.

Automatic conversion script
Id: cif_fix_values 4973 2017-02-22 13:04:09Z antanas 
;
_cod_database_code 1551305
_shelx_shelxl_version_number 2018/3
_shelx_space_group_comment
;
The symmetry employed for this shelxl refinement is uniquely defined
by the following loop, which should always be used as a source of
symmetry information in preference to the above space-group names.
They are only intended as comments.
;
_shelx_estimated_absorpt_t_max 0.941
_shelx_estimated_absorpt_t_min 0.698
_olex2_refinement_description
;
1. Fixed Uiso
 At 1.2 times of:
  All C(H) groups, All C(H,H) groups, All N(H) groups
 At 1.5 times of:
  All C(H,H,H) groups, All C(H,H,H,H,H,H) groups
2. Others
 Sof(S1B)=Sof(H2BD)=Sof(H2BE)=Sof(H2BF)=1-FVAR(1)
 Sof(S1)=Sof(H2AA)=Sof(H2AB)=Sof(H2AC)=FVAR(1)
3.a Ternary CH refined with riding coordinates:
 C9B(H9B), C11B(H11B), C13B(H13B), C16B(H16B), C18B(H18B), C20B(H20B),
 C22B(H22B), C25B(H25B), C27B(H27B), C29B(H29B), C31B(H31B), C34B(H34B),
 C9A(H9A), C11A(H11A), C13A(H13A), C16A(H16A), C18A(H18A), C20A(H20A),
 C22A(H22A), C25A(H25A), C27A(H27A), C29A(H29A), C31A(H31A), C34A(H34A)
3.b Secondary CH2 refined with riding coordinates:
 C10B(H10A,H10B), C12B(H12A,H12B), C14B(H14A,H14B), C15B(H15A,H15B), C17B(H17A,
 H17B), C19B(H19A,H19B), C21B(H21A,H21B), C23B(H23A,H23B), C24B(H24A,H24B),
 C26B(H26A,H26B), C28B(H28A,H28B), C30B(H30A,H30B), C32B(H32A,H32B), C33B(H33A,
 H33B), C35B(H35A,H35B), C10A(H10C,H10D), C12A(H12C,H12D), C14A(H14C,H14D),
 C15A(H15C,H15D), C17A(H17C,H17D), C19A(H19C,H19D), C21A(H21C,H21D), C23A(H23C,
 H23D), C24A(H24C,H24D), C26A(H26C,H26D), C28A(H28C,H28D), C30A(H30C,H30D),
 C32A(H32C,H32D), C33A(H33C,H33D), C35A(H35C,H35D)
3.c Aromatic/amide H refined with riding coordinates:
 N1B(H1B), N3B(H3B), N5B(H5B), N7B(H7B), C1B(H1BA), N1A(H1A), N3A(H3A),
 N5A(H5A), N7A(H7A), C1A(H1AA)
3.d Idealised Me refined as rotating group:
 C36B(H36A,H36B,H36C), C37B(H37A,H37B,H37C), C38B(H38A,H38B,H38C), C36A(H36D,
 H36E,H36F), C37A(H37D,H37E,H37F), C38A(H38D,H38E,H38F), C1(H1C,H1D,H1E),
 C2(H2AA,H2AB,H2AC), C2(H2BD,H2BE,H2BF), C3(H3C,H3D,H3E), C4(H4A,H4B,H4C),
 C5(H5C,H5D,H5E), C6(H6A,H6B,H6C), C7(H7C,H7D,H7E), C8(H8A,H8B,H8C)
;
_olex2_exptl_crystal_mounting_method 'mounted on a Mylar Cryoloop'
_olex2_submission_original_sample_id 'WDL-FM-07-3-83 DMSO'
_olex2_submission_special_instructions 'No special instructions were received'

loop_
_space_group_symop_operation_xyz
'x, y, z'
'-x+1/2, -y+1/2, z+1/2'
'-x, y, -z+1/2'
'x+1/2, -y+1/2, -z'
'-x, -y, -z'
'x-1/2, y-1/2, -z-1/2'
'x, -y, z-1/2'
'-x-1/2, y-1/2, z'

loop_
_atom_site_label
_atom_site_type_symbol
_atom_site_fract_x
_atom_site_fract_y
_atom_site_fract_z
_atom_site_U_iso_or_equiv
_atom_site_adp_type
_atom_site_occupancy
_atom_site_site_symmetry_order
_atom_site_calc_flag
_atom_site_refinement_flags_posn
_atom_site_refinement_flags_occupancy
_atom_site_disorder_assembly
_atom_site_disorder_group
O1B O 0.52076(15) 0.47919(4) 0.59244(4) 0.0303(3) Uani 1 1 d . . . .
O3B O 0.06894(14) 0.47046(4) 0.59925(4) 0.0274(3) Uani 1 1 d . . . .
O5B O 0.05176(14) 0.53527(3) 0.63827(4) 0.0229(3) Uani 1 1 d . . . .
O7B O 0.07183(15) 0.61043(4) 0.63335(4) 0.0305(3) Uani 1 1 d . . . .
N1B N 0.35125(17) 0.46786(4) 0.55394(4) 0.0214(3) Uani 1 1 d . . . .
H1B H 0.322324 0.472634 0.533231 0.026 Uiso 1 1 calc R . . .
N3B N 0.27062(16) 0.47637(3) 0.62615(4) 0.0151(3) Uani 1 1 d . . . .
H3B H 0.356265 0.470624 0.626125 0.018 Uiso 1 1 calc R . . .
N5B N 0.26550(16) 0.54547(3) 0.62079(4) 0.0169(3) Uani 1 1 d . . . .
H5B H 0.349216 0.538457 0.619646 0.020 Uiso 1 1 calc R . . .
N7B N 0.27355(18) 0.60164(4) 0.65960(5) 0.0267(4) Uani 1 1 d . . . .
H7B H 0.347771 0.590307 0.658838 0.032 Uiso 1 1 calc R . . .
C1B C 0.4651(2) 0.48156(5) 0.56391(5) 0.0259(4) Uani 1 1 d . . . .
H1BA H 0.508671 0.494546 0.547560 0.031 Uiso 1 1 calc R . . .
C2B C 0.26686(19) 0.44550(4) 0.57341(5) 0.0173(4) Uani 1 1 d . . . .
C3B C 0.19052(19) 0.46516(4) 0.60102(5) 0.0170(3) Uani 1 1 d . . . .
C4B C 0.22585(18) 0.49758(4) 0.65377(4) 0.0140(3) Uani 1 1 d . . . .
C5B C 0.17128(18) 0.52800(4) 0.63702(4) 0.0150(3) Uani 1 1 d . . . .
C6B C 0.23420(19) 0.57582(4) 0.60490(5) 0.0187(4) Uani 1 1 d . . . .
C7B C 0.1830(2) 0.59783(4) 0.63411(5) 0.0232(4) Uani 1 1 d . . . .
C8B C 0.2585(2) 0.62333(5) 0.68881(6) 0.0328(5) Uani 1 1 d . . . .
C9B C 0.3529(2) 0.41890(4) 0.58925(5) 0.0196(4) Uani 1 1 d . . . .
H9B H 0.418161 0.427774 0.606266 0.024 Uiso 1 1 calc R . . .
C10B C 0.4317(2) 0.40197(5) 0.56082(5) 0.0256(4) Uani 1 1 d . . . .
H10A H 0.491970 0.416860 0.548881 0.031 Uiso 1 1 calc R . . .
H10B H 0.488859 0.385512 0.571101 0.031 Uiso 1 1 calc R . . .
C11B C 0.3331(2) 0.38746(5) 0.53495(6) 0.0292(5) Uani 1 1 d . . . .
H11B H 0.385292 0.376646 0.516476 0.035 Uiso 1 1 calc R . . .
C12B C 0.2413(3) 0.36402(5) 0.55346(6) 0.0337(5) Uani 1 1 d . . . .
H12A H 0.297228 0.347392 0.563849 0.040 Uiso 1 1 calc R . . .
H12B H 0.178290 0.354340 0.536814 0.040 Uiso 1 1 calc R . . .
C13B C 0.1603(2) 0.38084(5) 0.58155(6) 0.0292(5) Uani 1 1 d . . . .
H13B H 0.099917 0.365706 0.593622 0.035 Uiso 1 1 calc R . . .
C14B C 0.2587(2) 0.39559(5) 0.60737(5) 0.0248(4) Uani 1 1 d . . . .
H14A H 0.313657 0.379132 0.618389 0.030 Uiso 1 1 calc R . . .
H14B H 0.206566 0.406400 0.625514 0.030 Uiso 1 1 calc R . . .
C15B C 0.2463(2) 0.41347(5) 0.51909(5) 0.0278(4) Uani 1 1 d . . . .
H15A H 0.181992 0.404454 0.502298 0.033 Uiso 1 1 calc R . . .
H15B H 0.305518 0.428345 0.506805 0.033 Uiso 1 1 calc R . . .
C16B C 0.1668(2) 0.43064(5) 0.54754(5) 0.0214(4) Uani 1 1 d . . . .
H16B H 0.109817 0.447286 0.536928 0.026 Uiso 1 1 calc R . . .
C17B C 0.0743(2) 0.40685(5) 0.56545(6) 0.0271(4) Uani 1 1 d . . . .
H17A H 0.020649 0.417339 0.583522 0.033 Uiso 1 1 calc R . . .
H17B H 0.010512 0.397828 0.548552 0.033 Uiso 1 1 calc R . . .
C18B C 0.35178(18) 0.50425(4) 0.67650(5) 0.0165(3) Uani 1 1 d . . . .
H18B H 0.424342 0.514043 0.662198 0.020 Uiso 1 1 calc R . . .
C19B C 0.4052(2) 0.47371(5) 0.69191(5) 0.0228(4) Uani 1 1 d . . . .
H19A H 0.431059 0.459307 0.673205 0.027 Uiso 1 1 calc R . . .
H19B H 0.487032 0.477970 0.705880 0.027 Uiso 1 1 calc R . . .
C20B C 0.2963(2) 0.45857(5) 0.71441(5) 0.0252(4) Uani 1 1 d . . . .
H20B H 0.331581 0.438648 0.724148 0.030 Uiso 1 1 calc R . . .
C21B C 0.2588(2) 0.48079(5) 0.74360(5) 0.0281(4) Uani 1 1 d . . . .
H21A H 0.339666 0.485030 0.757900 0.034 Uiso 1 1 calc R . . .
H21B H 0.188706 0.471141 0.758355 0.034 Uiso 1 1 calc R . . .
C22B C 0.2046(2) 0.51129(5) 0.72854(5) 0.0239(4) Uani 1 1 d . . . .
H22B H 0.179746 0.525772 0.747611 0.029 Uiso 1 1 calc R . . .
C23B C 0.3123(2) 0.52645(5) 0.70583(5) 0.0226(4) Uani 1 1 d . . . .
H23A H 0.393490 0.531425 0.719748 0.027 Uiso 1 1 calc R . . .
H23B H 0.276577 0.546075 0.696149 0.027 Uiso 1 1 calc R . . .
C24B C 0.1708(2) 0.45212(5) 0.69237(5) 0.0236(4) Uani 1 1 d . . . .
H24A H 0.099667 0.442308 0.706662 0.028 Uiso 1 1 calc R . . .
H24B H 0.194714 0.437487 0.673715 0.028 Uiso 1 1 calc R . . .
C25B C 0.11562(19) 0.48263(4) 0.67673(5) 0.0176(4) Uani 1 1 d . . . .
H25B H 0.032948 0.478127 0.662713 0.021 Uiso 1 1 calc R . . .
C26B C 0.0787(2) 0.50456(5) 0.70651(5) 0.0229(4) Uani 1 1 d . . . .
H26A H 0.042324 0.524284 0.697214 0.027 Uiso 1 1 calc R . . .
H26B H 0.007571 0.494872 0.720891 0.027 Uiso 1 1 calc R . . .
C27B C 0.1297(2) 0.57211(5) 0.57573(5) 0.0233(4) Uani 1 1 d . . . .
H27B H 0.042860 0.563833 0.585318 0.028 Uiso 1 1 calc R . . .
C28B C 0.1855(2) 0.54932(5) 0.54877(5) 0.0280(4) Uani 1 1 d . . . .
H28A H 0.117454 0.546272 0.530392 0.034 Uiso 1 1 calc R . . .
H28B H 0.203213 0.528926 0.559640 0.034 Uiso 1 1 calc R . . .
C29B C 0.3178(2) 0.56211(5) 0.53317(6) 0.0307(5) Uani 1 1 d . . . .
H29B H 0.353468 0.547169 0.515694 0.037 Uiso 1 1 calc R . . .
C30B C 0.2911(3) 0.59377(6) 0.51615(6) 0.0400(6) Uani 1 1 d . . . .
H30A H 0.376481 0.602109 0.506475 0.048 Uiso 1 1 calc R . . .
H30B H 0.225117 0.591305 0.497190 0.048 Uiso 1 1 calc R . . .
C31B C 0.2346(3) 0.61638(5) 0.54307(6) 0.0376(6) Uani 1 1 d . . . .
H31B H 0.216351 0.636968 0.532082 0.045 Uiso 1 1 calc R . . .
C32B C 0.1030(2) 0.60331(5) 0.55775(6) 0.0336(5) Uani 1 1 d . . . .
H32A H 0.036435 0.600299 0.539005 0.040 Uiso 1 1 calc R . . .
H32B H 0.064058 0.618253 0.574376 0.040 Uiso 1 1 calc R . . .
C33B C 0.4224(2) 0.56648(5) 0.56160(6) 0.0279(4) Uani 1 1 d . . . .
H33A H 0.507288 0.574933 0.551777 0.033 Uiso 1 1 calc R . . .
H33B H 0.443213 0.546147 0.572263 0.033 Uiso 1 1 calc R . . .
C34B C 0.3675(2) 0.58886(5) 0.58898(6) 0.0248(4) Uani 1 1 d . . . .
H34B H 0.436882 0.591654 0.607446 0.030 Uiso 1 1 calc R . . .
C35B C 0.3370(3) 0.62046(5) 0.57213(7) 0.0353(5) Uani 1 1 d . . . .
H35A H 0.299977 0.634934 0.589518 0.042 Uiso 1 1 calc R . . .
H35B H 0.421842 0.629501 0.562939 0.042 Uiso 1 1 calc R . . .
C36B C 0.1370(3) 0.61434(7) 0.71091(7) 0.0430(6) Uani 1 1 d . . . .
H36A H 0.054047 0.615465 0.697110 0.065 Uiso 1 1 calc GR . . .
H36B H 0.129863 0.628672 0.730371 0.065 Uiso 1 1 calc GR . . .
H36C H 0.149007 0.593093 0.719448 0.065 Uiso 1 1 calc GR . . .
C37B C 0.3897(3) 0.62036(7) 0.70946(7) 0.0444(6) Uani 1 1 d . . . .
H37A H 0.398451 0.599076 0.718116 0.067 Uiso 1 1 calc GR . . .
H37B H 0.387541 0.634889 0.728829 0.067 Uiso 1 1 calc GR . . .
H37C H 0.467287 0.625229 0.694681 0.067 Uiso 1 1 calc GR . . .
C38B C 0.2435(3) 0.65668(6) 0.67538(8) 0.0448(6) Uani 1 1 d . . . .
H38A H 0.322244 0.661979 0.661190 0.067 Uiso 1 1 calc GR . . .
H38B H 0.237889 0.671084 0.694811 0.067 Uiso 1 1 calc GR . . .
H38C H 0.160754 0.658281 0.661551 0.067 Uiso 1 1 calc GR . . .
O1A O 0.48374(15) 0.31332(4) 0.65570(4) 0.0273(3) Uani 1 1 d . . . .
O3A O 0.92926(14) 0.32518(4) 0.64257(4) 0.0275(3) Uani 1 1 d . . . .
O5A O 0.94528(14) 0.25674(3) 0.60966(4) 0.0247(3) Uani 1 1 d . . . .
O7A O 0.92646(14) 0.18269(3) 0.62445(4) 0.0250(3) Uani 1 1 d . . . .
N1A N 0.65704(17) 0.33105(4) 0.68980(4) 0.0203(3) Uani 1 1 d . . . .
H1A H 0.691625 0.329082 0.710505 0.024 Uiso 1 1 calc R . . .
N3A N 0.72697(15) 0.31663(3) 0.61652(4) 0.0150(3) Uani 1 1 d . . . .
H3A H 0.641245 0.322310 0.616074 0.018 Uiso 1 1 calc R . . .
N5A N 0.73495(15) 0.24915(3) 0.63086(4) 0.0149(3) Uani 1 1 d . . . .
H5A H 0.652018 0.256572 0.632416 0.018 Uiso 1 1 calc R . . .
N7A N 0.72551(17) 0.19103(4) 0.59747(4) 0.0213(3) Uani 1 1 d . . . .
H7A H 0.649920 0.201886 0.598146 0.026 Uiso 1 1 calc R . . .
C1A C 0.5442(2) 0.31506(5) 0.68342(5) 0.0233(4) Uani 1 1 d . . . .
H1AA H 0.506208 0.303841 0.702091 0.028 Uiso 1 1 calc R . . .
C2A C 0.73056(18) 0.35173(4) 0.66590(5) 0.0168(3) Uani 1 1 d . . . .
C3A C 0.80710(19) 0.33006(4) 0.64027(5) 0.0167(3) Uani 1 1 d . . . .
C4A C 0.77093(18) 0.29316(4) 0.59115(4) 0.0139(3) Uani 1 1 d . . . .
C5A C 0.82644(18) 0.26446(4) 0.61122(4) 0.0149(3) Uani 1 1 d . . . .
C6A C 0.76925(18) 0.22041(4) 0.64981(5) 0.0167(3) Uani 1 1 d . . . .
C7A C 0.81759(19) 0.19601(4) 0.62270(5) 0.0187(4) Uani 1 1 d . . . .
C8A C 0.7423(2) 0.16879(5) 0.56892(5) 0.0261(4) Uani 1 1 d . . . .
C9A C 0.8331(2) 0.37090(5) 0.68737(5) 0.0221(4) Uani 1 1 d . . . .
H9A H 0.897711 0.356513 0.699174 0.026 Uiso 1 1 calc R . . .
C10A C 0.7570(2) 0.39055(5) 0.71442(5) 0.0250(4) Uani 1 1 d . . . .
H10C H 0.705235 0.376688 0.729906 0.030 Uiso 1 1 calc R . . .
H10D H 0.823080 0.402330 0.728431 0.030 Uiso 1 1 calc R . . .
C11A C 0.6594(2) 0.41324(5) 0.69652(5) 0.0238(4) Uani 1 1 d . . . .
H11A H 0.609572 0.425669 0.714170 0.029 Uiso 1 1 calc R . . .
C12A C 0.7393(2) 0.43518(5) 0.67291(6) 0.0279(4) Uani 1 1 d . . . .
H12C H 0.676185 0.449613 0.661224 0.034 Uiso 1 1 calc R . . .
H12D H 0.803882 0.447639 0.686653 0.034 Uiso 1 1 calc R . . .
C13A C 0.8167(2) 0.41600(5) 0.64619(6) 0.0264(4) Uani 1 1 d . . . .
H13A H 0.869909 0.430144 0.630925 0.032 Uiso 1 1 calc R . . .
C14A C 0.9124(2) 0.39315(5) 0.66405(6) 0.0273(4) Uani 1 1 d . . . .
H14C H 0.979394 0.404818 0.677912 0.033 Uiso 1 1 calc R . . .
H14D H 0.962534 0.381035 0.646553 0.033 Uiso 1 1 calc R . . .
C15A C 0.5578(2) 0.39428(4) 0.67521(5) 0.0214(4) Uani 1 1 d . . . .
H15C H 0.492581 0.408469 0.663917 0.026 Uiso 1 1 calc R . . .
H15D H 0.506263 0.380171 0.690465 0.026 Uiso 1 1 calc R . . .
C16A C 0.63337(19) 0.37514(4) 0.64782(5) 0.0179(4) Uani 1 1 d . . . .
H16A H 0.566217 0.363456 0.633551 0.021 Uiso 1 1 calc R . . .
C17A C 0.7158(2) 0.39716(4) 0.62469(5) 0.0222(4) Uani 1 1 d . . . .
H17C H 0.765551 0.384902 0.607262 0.027 Uiso 1 1 calc R . . .
H17D H 0.653493 0.411462 0.612544 0.027 Uiso 1 1 calc R . . .
C18A C 0.8800(2) 0.30616(4) 0.56617(5) 0.0199(4) Uani 1 1 d . . . .
H18A H 0.963686 0.311768 0.579275 0.024 Uiso 1 1 calc R . . .
C19A C 0.8238(2) 0.33518(5) 0.54780(5) 0.0260(4) Uani 1 1 d . . . .
H19C H 0.800912 0.351282 0.564997 0.031 Uiso 1 1 calc R . . .
H19D H 0.893902 0.343771 0.532287 0.031 Uiso 1 1 calc R . . .
C20A C 0.6970(2) 0.32691(5) 0.52703(5) 0.0269(4) Uani 1 1 d . . . .
H20A H 0.661340 0.345959 0.515432 0.032 Uiso 1 1 calc R . . .
C21A C 0.7315(3) 0.30221(5) 0.49995(5) 0.0306(5) Uani 1 1 d . . . .
H21C H 0.799914 0.310488 0.483770 0.037 Uiso 1 1 calc R . . .
H21D H 0.649064 0.296766 0.486739 0.037 Uiso 1 1 calc R . . .
C22A C 0.7873(2) 0.27316(5) 0.51794(5) 0.0267(4) Uani 1 1 d . . . .
H22A H 0.810531 0.257022 0.500424 0.032 Uiso 1 1 calc R . . .
C23A C 0.9148(2) 0.28182(5) 0.53842(5) 0.0257(4) Uani 1 1 d . . . .
H23C H 0.984299 0.290364 0.522691 0.031 Uiso 1 1 calc R . . .
H23D H 0.952667 0.262995 0.549434 0.031 Uiso 1 1 calc R . . .
C24A C 0.5887(2) 0.31379(5) 0.55124(5) 0.0227(4) Uani 1 1 d . . . .
H24C H 0.506544 0.308299 0.537954 0.027 Uiso 1 1 calc R . . .
H24D H 0.563349 0.329736 0.568396 0.027 Uiso 1 1 calc R . . .
C25A C 0.64331(19) 0.28480(4) 0.56962(5) 0.0166(3) Uani 1 1 d . . . .
H25A H 0.571553 0.276273 0.585128 0.020 Uiso 1 1 calc R . . .
C26A C 0.6810(2) 0.26027(4) 0.54274(5) 0.0225(4) Uani 1 1 d . . . .
H26C H 0.717393 0.241582 0.554354 0.027 Uiso 1 1 calc R . . .
H26D H 0.598985 0.254096 0.529780 0.027 Uiso 1 1 calc R . . .
C27A C 0.6385(2) 0.20859(5) 0.66798(5) 0.0224(4) Uani 1 1 d . . . .
H27A H 0.567457 0.204030 0.650376 0.027 Uiso 1 1 calc R . . .
C28A C 0.6712(2) 0.17878(5) 0.68807(6) 0.0322(5) Uani 1 1 d . . . .
H28C H 0.587312 0.170574 0.698700 0.039 Uiso 1 1 calc R . . .
H28D H 0.706921 0.162805 0.672176 0.039 Uiso 1 1 calc R . . .
C29A C 0.7761(3) 0.18555(6) 0.71596(6) 0.0364(6) Uani 1 1 d . . . .
H29A H 0.795556 0.166077 0.729080 0.044 Uiso 1 1 calc R . . .
C30A C 0.7216(3) 0.21045(6) 0.74053(6) 0.0394(6) Uani 1 1 d . . . .
H30C H 0.789050 0.214601 0.758783 0.047 Uiso 1 1 calc R . . .
H30D H 0.637068 0.203020 0.751507 0.047 Uiso 1 1 calc R . . .
C31A C 0.6933(2) 0.24040(6) 0.72030(5) 0.0317(5) Uani 1 1 d . . . .
H31A H 0.658759 0.256821 0.736223 0.038 Uiso 1 1 calc R . . .
C32A C 0.5855(2) 0.23327(5) 0.69294(5) 0.0263(4) Uani 1 1 d . . . .
H32C H 0.501783 0.225677 0.704167 0.032 Uiso 1 1 calc R . . .
H32D H 0.563144 0.252482 0.680168 0.032 Uiso 1 1 calc R . . .
C33A C 0.9061(2) 0.19710(6) 0.69899(6) 0.0313(5) Uani 1 1 d . . . .
H33C H 0.942879 0.180744 0.683730 0.038 Uiso 1 1 calc R . . .
H33D H 0.974889 0.201657 0.716810 0.038 Uiso 1 1 calc R . . .
C34A C 0.8773(2) 0.22676(5) 0.67790(5) 0.0217(4) Uani 1 1 d . . . .
H34A H 0.963039 0.234256 0.666976 0.026 Uiso 1 1 calc R . . .
C35A C 0.8225(2) 0.25175(5) 0.70267(5) 0.0283(4) Uani 1 1 d . . . .
H35C H 0.892118 0.256552 0.720201 0.034 Uiso 1 1 calc R . . .
H35D H 0.803020 0.271046 0.689741 0.034 Uiso 1 1 calc R . . .
C36A C 0.7572(3) 0.13559(5) 0.58299(7) 0.0362(5) Uani 1 1 d . . . .
H36D H 0.838500 0.134329 0.597374 0.054 Uiso 1 1 calc GR . . .
H36E H 0.765259 0.120956 0.563826 0.054 Uiso 1 1 calc GR . . .
H36F H 0.677165 0.130319 0.596738 0.054 Uiso 1 1 calc GR . . .
C37A C 0.8666(3) 0.17771(5) 0.54722(6) 0.0328(5) Uani 1 1 d . . . .
H37D H 0.854845 0.198813 0.538255 0.049 Uiso 1 1 calc GR . . .
H37E H 0.875782 0.163114 0.528047 0.049 Uiso 1 1 calc GR . . .
H37F H 0.948240 0.176870 0.561515 0.049 Uiso 1 1 calc GR . . .
C38A C 0.6129(3) 0.17128(5) 0.54726(6) 0.0359(5) Uani 1 1 d . . . .
H38D H 0.533889 0.166646 0.561629 0.054 Uiso 1 1 calc GR . . .
H38E H 0.617311 0.156386 0.528266 0.054 Uiso 1 1 calc GR . . .
H38F H 0.604898 0.192389 0.538055 0.054 Uiso 1 1 calc GR . . .
S1 S 0.31727(6) 0.23840(2) 0.61781(2) 0.02573(19) Uani 0.894(2) 1 d . P A 1
S1B S 0.3134(9) 0.2310(2) 0.5883(2) 0.061(3) Uiso 0.106(2) 1 d . P A 2
O1 O 0.45815(16) 0.23207(4) 0.60386(5) 0.0419(4) Uani 1 1 d . . . .
C1 C 0.2099(3) 0.21266(7) 0.59521(8) 0.0442(6) Uani 1 1 d . . . .
H1C H 0.223123 0.215448 0.570473 0.066 Uiso 1 1 calc GR . A 1
H1D H 0.115161 0.217066 0.601092 0.066 Uiso 1 1 calc GR . A 1
H1E H 0.231752 0.191200 0.601539 0.066 Uiso 1 1 calc GR . A 1
C2 C 0.2643(2) 0.27377(6) 0.59845(8) 0.0413(6) Uani 1 1 d . . . .
H2AA H 0.318371 0.290991 0.607614 0.062 Uiso 0.894(2) 1 calc GR P A 1
H2AB H 0.168250 0.277357 0.603501 0.062 Uiso 0.894(2) 1 calc GR P A 1
H2AC H 0.277239 0.272477 0.573544 0.062 Uiso 0.894(2) 1 calc GR P A 1
H2BD H 0.329701 0.282564 0.614720 0.062 Uiso 0.106(2) 1 calc GR P A 2
H2BE H 0.173319 0.274344 0.608525 0.062 Uiso 0.106(2) 1 calc GR P A 2
H2BF H 0.265263 0.285975 0.577208 0.062 Uiso 0.106(2) 1 calc GR P A 2
S2 S 0.83895(6) 0.31983(2) 0.78187(2) 0.03702(15) Uani 1 1 d . . . .
O2 O 0.7155(2) 0.31825(5) 0.75901(4) 0.0447(5) Uani 1 1 d . . . .
C3 C 0.8296(3) 0.28656(7) 0.80902(7) 0.0446(6) Uani 1 1 d . . . .
H3C H 0.741248 0.286131 0.820557 0.067 Uiso 1 1 calc GR . . .
H3D H 0.901866 0.287554 0.826244 0.067 Uiso 1 1 calc GR . . .
H3E H 0.840378 0.267698 0.795194 0.067 Uiso 1 1 calc GR . . .
C4 C 0.8016(2) 0.34819(6) 0.81362(7) 0.0379(5) Uani 1 1 d . . . .
H4A H 0.793781 0.368655 0.802772 0.057 Uiso 1 1 calc GR . . .
H4B H 0.874567 0.348621 0.830692 0.057 Uiso 1 1 calc GR . . .
H4C H 0.715803 0.342935 0.824923 0.057 Uiso 1 1 calc GR . . .
S3 S 0.16915(6) 0.49497(2) 0.46823(2) 0.04545(18) Uani 1 1 d . . . .
O3 O 0.29940(19) 0.48916(5) 0.48767(4) 0.0421(4) Uani 1 1 d . . . .
C5 C 0.1876(3) 0.47403(8) 0.42912(8) 0.0522(7) Uani 1 1 d . . . .
H5C H 0.272389 0.480170 0.417879 0.078 Uiso 1 1 calc GR . . .
H5D H 0.110957 0.478683 0.413966 0.078 Uiso 1 1 calc GR . . .
H5E H 0.189700 0.451689 0.433993 0.078 Uiso 1 1 calc GR . . .
C6 C 0.1825(3) 0.53278(7) 0.45008(7) 0.0482(7) Uani 1 1 d . . . .
H6A H 0.178343 0.548360 0.468400 0.072 Uiso 1 1 calc GR . . .
H6B H 0.107443 0.536142 0.434002 0.072 Uiso 1 1 calc GR . . .
H6C H 0.268904 0.534673 0.437848 0.072 Uiso 1 1 calc GR . . .
S4 S 0.68228(6) 0.56072(2) 0.64553(2) 0.03259(14) Uani 1 1 d . . . .
O4 O 0.53959(17) 0.56451(4) 0.65781(5) 0.0428(4) Uani 1 1 d . . . .
C7 C 0.7345(2) 0.52301(6) 0.65999(8) 0.0417(6) Uani 1 1 d . . . .
H7C H 0.719284 0.521314 0.684780 0.062 Uiso 1 1 calc GR . . .
H7D H 0.831075 0.520086 0.655032 0.062 Uiso 1 1 calc GR . . .
H7E H 0.681609 0.507034 0.648070 0.062 Uiso 1 1 calc GR . . .
C8 C 0.7880(3) 0.58305(8) 0.67269(10) 0.0616(9) Uani 1 1 d . . . .
H8A H 0.767462 0.605160 0.669662 0.092 Uiso 1 1 calc GR . . .
H8B H 0.883214 0.579222 0.666811 0.092 Uiso 1 1 calc GR . . .
H8C H 0.771999 0.577137 0.696639 0.092 Uiso 1 1 calc GR . . .

loop_
_atom_site_aniso_label
_atom_site_aniso_U_11
_atom_site_aniso_U_22
_atom_site_aniso_U_33
_atom_site_aniso_U_23
_atom_site_aniso_U_13
_atom_site_aniso_U_12
O1B 0.0214(7) 0.0421(9) 0.0275(8) -0.0040(7) 0.0036(6) -0.0073(6)
O3B 0.0178(7) 0.0386(8) 0.0258(7) -0.0111(6) -0.0039(6) 0.0064(6)
O5B 0.0151(6) 0.0251(7) 0.0283(7) 0.0054(6) 0.0016(5) 0.0035(5)
O7B 0.0228(7) 0.0270(7) 0.0418(9) -0.0046(7) 0.0035(6) 0.0074(6)
N1B 0.0225(8) 0.0254(8) 0.0164(7) 0.0003(6) 0.0025(6) -0.0013(7)
N3B 0.0149(7) 0.0153(7) 0.0150(7) -0.0026(5) 0.0014(6) 0.0017(6)
N5B 0.0139(7) 0.0155(7) 0.0212(7) 0.0027(6) 0.0014(6) 0.0017(6)
N7B 0.0229(9) 0.0228(8) 0.0343(9) -0.0095(7) 0.0019(7) 0.0035(7)
C1B 0.0241(10) 0.0282(10) 0.0252(10) -0.0021(8) 0.0079(8) -0.0029(8)
C2B 0.0181(9) 0.0186(8) 0.0150(8) -0.0019(7) -0.0001(7) -0.0007(7)
C3B 0.0180(9) 0.0177(8) 0.0154(8) 0.0008(6) -0.0001(7) -0.0001(7)
C4B 0.0143(8) 0.0151(8) 0.0125(7) -0.0015(6) 0.0006(6) -0.0004(6)
C5B 0.0159(8) 0.0158(8) 0.0133(8) -0.0019(6) -0.0003(6) 0.0005(6)
C6B 0.0173(9) 0.0140(8) 0.0247(9) 0.0023(7) 0.0026(7) 0.0007(7)
C7B 0.0226(10) 0.0167(9) 0.0304(10) -0.0004(8) 0.0059(8) 0.0009(7)
C8B 0.0295(11) 0.0296(11) 0.0392(12) -0.0175(10) 0.0023(10) 0.0010(9)
C9B 0.0201(9) 0.0189(9) 0.0198(9) -0.0030(7) -0.0021(7) 0.0024(7)
C10B 0.0216(10) 0.0264(10) 0.0289(10) -0.0097(8) 0.0003(8) 0.0041(8)
C11B 0.0302(11) 0.0302(11) 0.0270(10) -0.0148(9) 0.0028(9) 0.0021(9)
C12B 0.0359(12) 0.0260(10) 0.0392(12) -0.0129(9) -0.0014(10) -0.0028(9)
C13B 0.0318(11) 0.0233(10) 0.0324(11) -0.0057(8) 0.0033(9) -0.0074(9)
C14B 0.0329(11) 0.0183(9) 0.0234(9) -0.0007(7) 0.0000(8) 0.0000(8)
C15B 0.0300(11) 0.0345(11) 0.0187(9) -0.0103(8) -0.0005(8) -0.0021(9)
C16B 0.0193(9) 0.0268(10) 0.0180(9) -0.0057(7) -0.0032(7) 0.0006(8)
C17B 0.0195(9) 0.0310(11) 0.0309(11) -0.0092(9) -0.0007(8) -0.0045(8)
C18B 0.0126(8) 0.0183(8) 0.0186(8) -0.0010(7) -0.0024(7) -0.0004(7)
C19B 0.0205(9) 0.0261(10) 0.0217(9) 0.0001(8) -0.0057(8) 0.0061(8)
C20B 0.0323(11) 0.0225(9) 0.0209(9) 0.0063(8) -0.0026(8) 0.0045(8)
C21B 0.0322(11) 0.0364(11) 0.0157(9) 0.0015(8) -0.0036(8) 0.0028(9)
C22B 0.0274(10) 0.0299(10) 0.0143(8) -0.0038(7) -0.0012(8) 0.0047(8)
C23B 0.0240(10) 0.0229(9) 0.0209(9) -0.0054(7) -0.0058(8) 0.0001(8)
C24B 0.0304(11) 0.0207(9) 0.0195(9) 0.0036(7) 0.0017(8) -0.0047(8)
C25B 0.0162(8) 0.0231(9) 0.0135(8) 0.0008(7) 0.0012(7) -0.0039(7)
C26B 0.0202(9) 0.0322(10) 0.0163(8) -0.0007(8) 0.0033(7) 0.0024(8)
C27B 0.0222(10) 0.0231(9) 0.0246(10) 0.0065(8) -0.0018(8) 0.0017(8)
C28B 0.0344(12) 0.0274(10) 0.0222(10) 0.0026(8) -0.0029(9) -0.0017(9)
C29B 0.0380(12) 0.0285(11) 0.0255(10) 0.0035(8) 0.0080(9) 0.0033(9)
C30B 0.0506(15) 0.0374(13) 0.0318(12) 0.0154(10) 0.0105(11) 0.0021(11)
C31B 0.0459(14) 0.0256(11) 0.0413(13) 0.0182(10) 0.0110(11) 0.0068(10)
C32B 0.0342(12) 0.0323(11) 0.0344(12) 0.0142(9) 0.0008(10) 0.0111(9)
C33B 0.0254(10) 0.0255(10) 0.0326(11) 0.0037(8) 0.0108(9) 0.0002(8)
C34B 0.0220(10) 0.0195(9) 0.0331(11) 0.0025(8) 0.0066(8) -0.0038(8)
C35B 0.0389(13) 0.0196(10) 0.0474(14) 0.0077(9) 0.0140(11) -0.0046(9)
C36B 0.0401(14) 0.0460(14) 0.0430(14) -0.0164(12) 0.0110(12) -0.0004(12)
C37B 0.0394(14) 0.0458(15) 0.0478(15) -0.0261(12) -0.0057(12) 0.0013(11)
C38B 0.0429(14) 0.0261(11) 0.0653(17) -0.0167(12) 0.0025(13) -0.0006(10)
O1A 0.0197(7) 0.0322(8) 0.0300(8) -0.0055(6) 0.0029(6) -0.0041(6)
O3A 0.0167(7) 0.0342(8) 0.0317(8) -0.0127(6) -0.0044(6) 0.0063(6)
O5A 0.0151(6) 0.0250(7) 0.0338(8) 0.0087(6) 0.0051(6) 0.0043(5)
O7A 0.0205(7) 0.0232(7) 0.0314(7) 0.0001(6) 0.0004(6) 0.0068(6)
N1A 0.0225(8) 0.0216(8) 0.0170(7) -0.0010(6) 0.0002(6) 0.0026(6)
N3A 0.0146(7) 0.0137(7) 0.0166(7) -0.0020(5) 0.0009(6) 0.0012(5)
N5A 0.0120(7) 0.0151(7) 0.0176(7) 0.0036(6) 0.0006(6) 0.0027(5)
N7A 0.0205(8) 0.0177(7) 0.0258(8) -0.0017(6) -0.0010(7) 0.0023(6)
C1A 0.0204(9) 0.0235(9) 0.0259(10) -0.0023(8) 0.0076(8) 0.0010(7)
C2A 0.0154(8) 0.0176(8) 0.0175(8) -0.0039(7) -0.0012(7) 0.0017(7)
C3A 0.0166(8) 0.0153(8) 0.0182(8) -0.0006(7) -0.0001(7) 0.0020(7)
C4A 0.0152(8) 0.0118(7) 0.0146(8) -0.0008(6) 0.0023(6) 0.0002(6)
C5A 0.0165(8) 0.0133(8) 0.0150(8) -0.0014(6) 0.0001(7) 0.0005(6)
C6A 0.0153(8) 0.0157(8) 0.0192(8) 0.0051(7) 0.0004(7) 0.0024(7)
C7A 0.0200(9) 0.0143(8) 0.0218(9) 0.0031(7) 0.0024(7) 0.0004(7)
C8A 0.0339(11) 0.0162(9) 0.0282(10) -0.0044(8) -0.0032(9) 0.0003(8)
C9A 0.0171(9) 0.0264(10) 0.0227(9) -0.0090(8) -0.0054(7) 0.0025(7)
C10A 0.0250(10) 0.0286(10) 0.0215(9) -0.0110(8) -0.0035(8) 0.0013(8)
C11A 0.0266(10) 0.0213(9) 0.0235(9) -0.0101(8) 0.0012(8) 0.0037(8)
C12A 0.0295(11) 0.0200(9) 0.0343(11) -0.0103(8) 0.0024(9) -0.0014(8)
C13A 0.0274(10) 0.0204(9) 0.0313(11) -0.0057(8) 0.0063(9) -0.0029(8)
C14A 0.0171(9) 0.0283(10) 0.0366(11) -0.0130(9) 0.0004(8) -0.0038(8)
C15A 0.0193(9) 0.0200(9) 0.0249(9) -0.0054(7) -0.0003(7) 0.0042(7)
C16A 0.0171(8) 0.0162(8) 0.0203(9) -0.0047(7) -0.0027(7) 0.0020(7)
C17A 0.0282(10) 0.0168(8) 0.0216(9) -0.0021(7) 0.0011(8) 0.0022(8)
C18A 0.0221(9) 0.0187(9) 0.0188(9) 0.0004(7) 0.0064(7) -0.0029(7)
C19A 0.0391(12) 0.0165(9) 0.0223(9) 0.0030(7) 0.0082(9) -0.0044(8)
C20A 0.0424(12) 0.0186(9) 0.0197(9) 0.0065(7) 0.0015(9) 0.0031(9)
C21A 0.0475(14) 0.0281(10) 0.0162(9) 0.0031(8) 0.0014(9) 0.0016(10)
C22A 0.0419(12) 0.0214(9) 0.0167(9) -0.0031(7) 0.0031(8) 0.0022(9)
C23A 0.0305(11) 0.0250(10) 0.0215(9) -0.0015(8) 0.0107(8) 0.0011(8)
C24A 0.0266(10) 0.0214(9) 0.0199(9) 0.0024(7) -0.0040(8) 0.0041(8)
C25A 0.0177(8) 0.0153(8) 0.0169(8) 0.0015(6) -0.0015(7) -0.0008(7)
C26A 0.0334(11) 0.0148(8) 0.0192(9) -0.0031(7) -0.0036(8) -0.0016(8)
C27A 0.0198(9) 0.0215(9) 0.0259(10) 0.0087(8) 0.0053(8) 0.0006(7)
C28A 0.0341(12) 0.0238(10) 0.0385(12) 0.0154(9) 0.0093(10) 0.0022(9)
C29A 0.0395(13) 0.0388(13) 0.0308(11) 0.0205(10) 0.0059(10) 0.0136(10)
C30A 0.0404(13) 0.0560(15) 0.0219(10) 0.0143(10) 0.0081(10) 0.0137(12)
C31A 0.0343(12) 0.0408(12) 0.0201(10) 0.0024(9) 0.0053(9) 0.0120(10)
C32A 0.0221(10) 0.0321(11) 0.0246(10) 0.0087(8) 0.0075(8) 0.0066(8)
C33A 0.0300(11) 0.0392(12) 0.0246(10) 0.0099(9) -0.0021(9) 0.0146(9)
C34A 0.0192(9) 0.0273(10) 0.0186(9) 0.0025(7) -0.0020(7) 0.0045(8)
C35A 0.0304(11) 0.0335(11) 0.0210(9) -0.0034(8) -0.0035(8) 0.0050(9)
C36A 0.0459(14) 0.0169(10) 0.0459(13) 0.0011(9) -0.0056(11) -0.0017(9)
C37A 0.0436(13) 0.0242(10) 0.0307(11) -0.0053(9) 0.0070(10) 0.0045(10)
C38A 0.0457(14) 0.0233(10) 0.0387(13) -0.0052(9) -0.0142(11) -0.0048(10)
S1 0.0196(3) 0.0317(3) 0.0259(3) 0.0029(2) -0.0024(2) -0.0055(2)
O1 0.0162(7) 0.0415(9) 0.0680(12) 0.0183(9) -0.0034(8) -0.0009(7)
C1 0.0239(11) 0.0456(14) 0.0630(17) -0.0167(13) 0.0055(11) -0.0091(10)
C2 0.0229(11) 0.0376(13) 0.0634(17) 0.0083(12) -0.0014(11) 0.0004(10)
S2 0.0277(3) 0.0573(4) 0.0261(3) 0.0025(2) 0.0049(2) -0.0020(3)
O2 0.0494(11) 0.0612(12) 0.0235(8) 0.0059(8) -0.0090(8) -0.0067(9)
C3 0.0441(15) 0.0449(15) 0.0448(14) 0.0015(12) -0.0084(12) 0.0120(12)
C4 0.0264(11) 0.0421(13) 0.0454(14) -0.0049(11) -0.0091(10) -0.0036(10)
S3 0.0251(3) 0.0815(5) 0.0298(3) 0.0015(3) 0.0029(2) -0.0114(3)
O3 0.0380(9) 0.0606(12) 0.0277(8) 0.0132(8) -0.0044(7) -0.0093(8)
C5 0.0457(16) 0.0655(19) 0.0455(15) -0.0116(14) -0.0115(13) -0.0128(14)
C6 0.0364(14) 0.0686(19) 0.0396(14) -0.0066(13) -0.0146(11) 0.0163(13)
S4 0.0242(3) 0.0309(3) 0.0427(3) 0.0054(2) 0.0009(2) -0.0029(2)
O4 0.0205(8) 0.0330(9) 0.0750(13) -0.0003(9) -0.0003(8) 0.0014(7)
C7 0.0225(11) 0.0352(12) 0.0673(17) 0.0165(12) 0.0045(11) 0.0042(9)
C8 0.0347(15) 0.064(2) 0.086(2) -0.0210(18) -0.0008(15) -0.0201(14)

loop_
_atom_type_symbol
_atom_type_description
_atom_type_scat_dispersion_real
_atom_type_scat_dispersion_imag
_atom_type_scat_source
C C 0.0139 0.0070 'International Tables Vol C Tables 4.2.6.8 and 6.1.1.4'
H H 0.0000 0.0000 'International Tables Vol C Tables 4.2.6.8 and 6.1.1.4'
N N 0.0241 0.0136 'International Tables Vol C Tables 4.2.6.8 and 6.1.1.4'
O O 0.0390 0.0250 'International Tables Vol C Tables 4.2.6.8 and 6.1.1.4'
S S 0.2924 0.4247 'International Tables Vol C Tables 4.2.6.8 and 6.1.1.4'

loop_
_geom_angle_atom_site_label_1
_geom_angle_atom_site_label_2
_geom_angle_atom_site_label_3
_geom_angle
C1B N1B C2B 127.91(17)
C3B N3B C4B 125.10(15)
C5B N5B C6B 122.95(15)
C7B N7B C8B 125.33(18)
O1B C1B N1B 126.78(19)
N1B C2B C3B 105.75(14)
N1B C2B C9B 112.07(15)
N1B C2B C16B 107.03(15)
C9B C2B C3B 112.89(14)
C16B C2B C3B 111.41(15)
C16B C2B C9B 107.59(15)
O3B C3B N3B 123.30(17)
O3B C3B C2B 122.34(17)
N3B C3B C2B 114.33(16)
N3B C4B C5B 108.48(13)
N3B C4B C18B 106.89(14)
N3B C4B C25B 111.93(14)
C18B C4B C5B 111.10(14)
C25B C4B C5B 110.41(14)
C25B C4B C18B 108.00(14)
O5B C5B N5B 122.64(17)
O5B C5B C4B 122.16(16)
N5B C5B C4B 115.19(15)
N5B C6B C7B 107.32(15)
N5B C6B C27B 110.89(15)
N5B C6B C34B 107.99(15)
C27B C6B C7B 112.55(16)
C27B C6B C34B 107.91(16)
C34B C6B C7B 110.10(15)
O7B C7B N7B 123.94(19)
O7B C7B C6B 122.67(19)
N7B C7B C6B 113.39(17)
N7B C8B C36B 110.67(19)
N7B C8B C37B 105.51(18)
N7B C8B C38B 109.7(2)
C36B C8B C37B 110.3(2)
C36B C8B C38B 110.7(2)
C37B C8B C38B 109.8(2)
C10B C9B C2B 109.84(16)
C10B C9B C14B 109.09(16)
C14B C9B C2B 109.46(16)
C11B C10B C9B 110.24(17)
C10B C11B C12B 109.44(18)
C10B C11B C15B 108.69(17)
C12B C11B C15B 109.82(19)
C11B C12B C13B 109.36(17)
C12B C13B C17B 109.80(19)
C14B C13B C12B 109.48(19)
C14B C13B C17B 108.35(17)
C13B C14B C9B 110.52(17)
C11B C15B C16B 109.98(17)
C15B C16B C2B 109.95(16)
C17B C16B C2B 110.92(16)
C17B C16B C15B 107.92(17)
C13B C17B C16B 110.04(17)
C19B C18B C4B 109.83(15)
C19B C18B C23B 109.09(15)
C23B C18B C4B 109.64(15)
C20B C19B C18B 110.27(16)
C19B C20B C24B 108.84(16)
C21B C20B C19B 109.21(18)
C21B C20B C24B 109.52(18)
C20B C21B C22B 109.56(16)
C21B C22B C26B 109.49(18)
C23B C22B C21B 110.15(17)
C23B C22B C26B 108.56(16)
C22B C23B C18B 109.91(16)
C20B C24B C25B 110.56(16)
C24B C25B C4B 109.50(15)
C26B C25B C4B 110.27(15)
C26B C25B C24B 107.87(15)
C22B C26B C25B 110.23(16)
C28B C27B C6B 109.29(16)
C32B C27B C6B 111.10(17)
C32B C27B C28B 107.87(17)
C27B C28B C29B 110.14(18)
C30B C29B C28B 109.9(2)
C33B C29B C28B 109.26(17)
C33B C29B C30B 108.6(2)
C31B C30B C29B 109.24(18)
C32B C31B C30B 109.3(2)
C32B C31B C35B 109.08(19)
C35B C31B C30B 109.8(2)
C31B C32B C27B 110.29(18)
C29B C33B C34B 110.11(18)
C33B C34B C6B 110.36(16)
C33B C34B C35B 109.07(18)
C35B C34B C6B 108.83(17)
C31B C35B C34B 110.12(19)
C1A N1A C2A 127.12(17)
C3A N3A C4A 125.48(15)
C5A N5A C6A 122.45(15)
C7A N7A C8A 125.02(17)
O1A C1A N1A 126.68(19)
N1A C2A C3A 106.28(14)
N1A C2A C9A 107.50(15)
N1A C2A C16A 111.86(15)
C9A C2A C3A 110.33(15)
C9A C2A C16A 107.53(15)
C16A C2A C3A 113.21(14)
O3A C3A N3A 123.58(17)
O3A C3A C2A 122.05(17)
N3A C3A C2A 114.33(15)
N3A C4A C5A 107.98(13)
N3A C4A C18A 112.06(14)
N3A C4A C25A 106.35(14)
C18A C4A C5A 110.83(14)
C18A C4A C25A 107.78(14)
C25A C4A C5A 111.78(14)
O5A C5A N5A 122.38(16)
O5A C5A C4A 121.86(16)
N5A C5A C4A 115.75(15)
N5A C6A C7A 107.11(14)
N5A C6A C27A 108.12(14)
N5A C6A C34A 111.20(15)
C27A C6A C7A 109.89(15)
C34A C6A C7A 112.66(15)
C34A C6A C27A 107.78(15)
O7A C7A N7A 123.79(18)
O7A C7A C6A 123.14(17)
N7A C7A C6A 113.07(16)
N7A C8A C36A 110.15(18)
N7A C8A C37A 109.99(17)
N7A C8A C38A 106.02(17)
C37A C8A C36A 110.61(19)
C38A C8A C36A 109.89(18)
C38A C8A C37A 110.07(19)
C10A C9A C2A 109.99(16)
C14A C9A C2A 110.19(16)
C14A C9A C10A 108.05(17)
C11A C10A C9A 110.02(16)
C12A C11A C10A 109.94(18)
C12A C11A C15A 109.71(17)
C15A C11A C10A 108.39(16)
C13A C12A C11A 109.35(16)
C12A C13A C17A 109.45(17)
C14A C13A C12A 110.17(18)
C14A C13A C17A 107.99(16)
C13A C14A C9A 110.84(17)
C11A C15A C16A 110.07(16)
C15A C16A C2A 109.26(15)
C17A C16A C2A 109.74(15)
C17A C16A C15A 109.36(15)
C13A C17A C16A 110.39(16)
C19A C18A C4A 109.46(16)
C19A C18A C23A 107.71(16)
C23A C18A C4A 110.38(15)
C20A C19A C18A 110.51(16)
C19A C20A C21A 110.07(19)
C19A C20A C24A 109.22(16)
C24A C20A C21A 108.79(17)
C20A C21A C22A 109.25(16)
C23A C22A C21A 109.46(18)
C26A C22A C21A 109.73(18)
C26A C22A C23A 108.71(16)
C22A C23A C18A 110.29(17)
C20A C24A C25A 110.00(16)
C24A C25A C4A 110.32(15)
C26A C25A C4A 109.37(15)
C26A C25A C24A 109.01(15)
C22A C26A C25A 110.38(15)
C28A C27A C6A 109.34(16)
C32A C27A C6A 110.16(16)
C32A C27A C28A 109.09(17)
C29A C28A C27A 110.17(19)
C28A C29A C30A 109.8(2)
C33A C29A C28A 108.83(18)
C33A C29A C30A 109.7(2)
C29A C30A C31A 109.26(17)
C32A C31A C30A 108.3(2)
C35A C31A C30A 110.30(19)
C35A C31A C32A 109.19(17)
C27A C32A C31A 110.08(17)
C29A C33A C34A 110.19(17)
C33A C34A C6A 110.87(17)
C35A C34A C6A 108.89(16)
C35A C34A C33A 107.93(17)
C31A C35A C34A 110.50(18)
O1 S1 C1 104.94(12)
O1 S1 C2 105.71(11)
C1 S1 C2 98.59(14)
O1 S1B C2 97.0(4)
C1 S1B O1 130.5(6)
C1 S1B C2 109.4(5)
O2 S2 C3 105.79(13)
O2 S2 C4 105.94(12)
C4 S2 C3 97.34(13)
O3 S3 C5 104.97(13)
O3 S3 C6 106.73(12)
C6 S3 C5 96.64(15)
O4 S4 C7 105.57(11)
O4 S4 C8 107.70(14)
C8 S4 C7 97.72(16)

loop_
_geom_bond_atom_site_label_1
_geom_bond_atom_site_label_2
_geom_bond_distance
O1B C1B 1.244(3)
O3B C3B 1.222(2)
O5B C5B 1.220(2)
O7B C7B 1.224(3)
N1B C1B 1.326(3)
N1B C2B 1.481(2)
N3B C3B 1.347(2)
N3B C4B 1.478(2)
N5B C5B 1.352(2)
N5B C6B 1.478(2)
N7B C7B 1.345(3)
N7B C8B 1.479(3)
C2B C3B 1.562(2)
C2B C9B 1.553(3)
C2B C16B 1.549(3)
C4B C5B 1.558(2)
C4B C18B 1.552(2)
C4B C25B 1.548(2)
C6B C7B 1.564(3)
C6B C27B 1.542(3)
C6B C34B 1.558(3)
C8B C36B 1.525(4)
C8B C37B 1.529(4)
C8B C38B 1.535(4)
C9B C10B 1.536(3)
C9B C14B 1.539(3)
C10B C11B 1.534(3)
C11B C12B 1.535(3)
C11B C15B 1.538(3)
C12B C13B 1.536(3)
C13B C14B 1.534(3)
C13B C17B 1.538(3)
C15B C16B 1.545(3)
C16B C17B 1.538(3)
C18B C19B 1.538(3)
C18B C23B 1.539(3)
C19B C20B 1.532(3)
C20B C21B 1.531(3)
C20B C24B 1.532(3)
C21B C22B 1.534(3)
C22B C23B 1.529(3)
C22B C26B 1.537(3)
C24B C25B 1.546(3)
C25B C26B 1.540(3)
C27B C28B 1.539(3)
C27B C32B 1.538(3)
C28B C29B 1.541(3)
C29B C30B 1.538(3)
C29B C33B 1.525(3)
C30B C31B 1.535(4)
C31B C32B 1.526(3)
C31B C35B 1.527(4)
C33B C34B 1.536(3)
C34B C35B 1.540(3)
O1A C1A 1.235(3)
O3A C3A 1.226(2)
O5A C5A 1.220(2)
O7A C7A 1.219(2)
N1A C1A 1.332(3)
N1A C2A 1.478(2)
N3A C3A 1.347(2)
N3A C4A 1.478(2)
N5A C5A 1.354(2)
N5A C6A 1.479(2)
N7A C7A 1.355(3)
N7A C8A 1.477(3)
C2A C3A 1.561(2)
C2A C9A 1.550(3)
C2A C16A 1.559(2)
C4A C5A 1.561(2)
C4A C18A 1.555(2)
C4A C25A 1.555(2)
C6A C7A 1.564(3)
C6A C27A 1.556(3)
C6A C34A 1.552(3)
C8A C36A 1.538(3)
C8A C37A 1.537(3)
C8A C38A 1.533(3)
C9A C10A 1.546(3)
C9A C14A 1.534(3)
C10A C11A 1.538(3)
C11A C12A 1.536(3)
C11A C15A 1.536(3)
C12A C13A 1.532(3)
C13A C14A 1.531(3)
C13A C17A 1.533(3)
C15A C16A 1.540(3)
C16A C17A 1.540(3)
C18A C19A 1.543(3)
C18A C23A 1.544(3)
C19A C20A 1.531(3)
C20A C21A 1.536(3)
C20A C24A 1.532(3)
C21A C22A 1.535(3)
C22A C23A 1.535(3)
C22A C26A 1.530(3)
C24A C25A 1.536(2)
C25A C26A 1.533(3)
C27A C28A 1.537(3)
C27A C32A 1.532(3)
C28A C29A 1.529(4)
C29A C30A 1.534(4)
C29A C33A 1.526(3)
C30A C31A 1.536(3)
C31A C32A 1.536(3)
C31A C35A 1.528(3)
C33A C34A 1.544(3)
C34A C35A 1.543(3)
S1 O1 1.5163(18)
S1 C1 1.767(3)
S1 C2 1.777(3)
S1B O1 1.551(9)
S1B C1 1.319(9)
S1B C2 1.943(9)
S2 O2 1.5094(19)
S2 C3 1.783(3)
S2 C4 1.776(3)
S3 O3 1.5119(19)
S3 C5 1.779(3)
S3 C6 1.779(3)
S4 O4 1.4950(18)
S4 C7 1.793(2)
S4 C8 1.769(3)

loop_
_geom_hbond_atom_site_label_D
_geom_hbond_atom_site_label_H
_geom_hbond_atom_site_label_A
_geom_hbond_distance_DH
_geom_hbond_distance_HA
_geom_hbond_distance_DA
_geom_hbond_angle_DHA
_geom_hbond_publ_flag
N1B H1B O3 0.88 1.93 2.787(2) 165.8 yes
N3B H3B O1B 0.88 2.12 2.797(2) 133.4 yes
N5B H5B O4 0.88 2.64 3.171(2) 119.5 yes
N7B H7B O4 0.88 2.19 3.072(2) 176.6 yes
N1A H1A O2 0.88 1.96 2.812(2) 162.4 yes
N3A H3A O1A 0.88 2.22 2.846(2) 127.5 yes
N5A H5A O1 0.88 2.45 3.016(2) 122.5 yes
N7A H7A O1 0.88 2.30 3.183(2) 175.5 yes

loop_
_geom_torsion_atom_site_label_1
_geom_torsion_atom_site_label_2
_geom_torsion_atom_site_label_3
_geom_torsion_atom_site_label_4
_geom_torsion
N1B C2B C3B O3B 108.3(2)
N1B C2B C3B N3B -69.87(19)
N1B C2B C9B C10B -57.2(2)
N1B C2B C9B C14B -176.91(15)
N1B C2B C16B C15B 60.6(2)
N1B C2B C16B C17B 179.88(16)
N3B C4B C5B O5B 112.48(19)
N3B C4B C5B N5B -66.89(19)
N3B C4B C18B C19B -60.43(18)
N3B C4B C18B C23B 179.72(14)
N3B C4B C25B C24B 57.72(19)
N3B C4B C25B C26B 176.25(14)
N5B C6B C7B O7B -122.2(2)
N5B C6B C7B N7B 58.5(2)
N5B C6B C27B C28B -57.8(2)
N5B C6B C27B C32B -176.74(16)
N5B C6B C34B C33B 60.1(2)
N5B C6B C34B C35B 179.77(17)
C1B N1B C2B C3B 74.6(2)
C1B N1B C2B C9B -48.8(3)
C1B N1B C2B C16B -166.51(19)
C2B N1B C1B O1B -3.1(3)
C2B C9B C10B C11B -61.2(2)
C2B C9B C14B C13B 61.8(2)
C2B C16B C17B C13B -60.0(2)
C3B N3B C4B C5B -60.0(2)
C3B N3B C4B C18B -179.87(16)
C3B N3B C4B C25B 62.1(2)
C3B C2B C9B C10B -176.44(15)
C3B C2B C9B C14B 63.80(19)
C3B C2B C16B C15B 175.74(16)
C3B C2B C16B C17B -65.0(2)
C4B N3B C3B O3B -3.2(3)
C4B N3B C3B C2B 175.00(15)
C4B C18B C19B C20B -60.8(2)
C4B C18B C23B C22B 61.76(19)
C4B C25B C26B C22B -59.8(2)
C5B N5B C6B C7B 61.1(2)
C5B N5B C6B C27B -62.2(2)
C5B N5B C6B C34B 179.80(16)
C5B C4B C18B C19B -178.61(14)
C5B C4B C18B C23B 61.54(19)
C5B C4B C25B C24B 178.67(14)
C5B C4B C25B C26B -62.80(18)
C6B N5B C5B O5B 3.8(3)
C6B N5B C5B C4B -176.88(15)
C6B C27B C28B C29B -61.3(2)
C6B C27B C32B C31B 58.7(2)
C6B C34B C35B C31B -62.2(2)
C7B N7B C8B C36B 63.6(3)
C7B N7B C8B C37B -177.1(2)
C7B N7B C8B C38B -58.9(3)
C7B C6B C27B C28B -178.05(16)
C7B C6B C27B C32B 63.0(2)
C7B C6B C34B C33B 176.99(17)
C7B C6B C34B C35B -63.4(2)
C8B N7B C7B O7B -5.4(3)
C8B N7B C7B C6B 173.91(19)
C9B C2B C3B O3B -128.8(2)
C9B C2B C3B N3B 53.0(2)
C9B C2B C16B C15B -60.0(2)
C9B C2B C16B C17B 59.3(2)
C9B C10B C11B C12B -60.2(2)
C9B C10B C11B C15B 59.8(2)
C10B C9B C14B C13B -58.4(2)
C10B C11B C12B C13B 60.3(2)
C10B C11B C15B C16B -59.3(2)
C11B C12B C13B C14B -59.8(2)
C11B C12B C13B C17B 59.0(2)
C11B C15B C16B C2B 60.7(2)
C11B C15B C16B C17B -60.4(2)
C12B C11B C15B C16B 60.4(2)
C12B C13B C14B C9B 59.3(2)
C12B C13B C17B C16B -60.6(2)
C14B C9B C10B C11B 58.7(2)
C14B C13B C17B C16B 58.9(2)
C15B C11B C12B C13B -58.9(2)
C15B C16B C17B C13B 60.5(2)
C16B C2B C3B O3B -7.6(3)
C16B C2B C3B N3B 174.19(16)
C16B C2B C9B C10B 60.2(2)
C16B C2B C9B C14B -59.52(19)
C17B C13B C14B C9B -60.4(2)
C18B C4B C5B O5B -130.31(18)
C18B C4B C5B N5B 50.3(2)
C18B C4B C25B C24B -59.68(18)
C18B C4B C25B C26B 58.86(19)
C18B C19B C20B C21B -60.2(2)
C18B C19B C20B C24B 59.3(2)
C19B C18B C23B C22B -58.5(2)
C19B C20B C21B C22B 59.7(2)
C19B C20B C24B C25B -59.2(2)
C20B C21B C22B C23B -59.7(2)
C20B C21B C22B C26B 59.7(2)
C20B C24B C25B C4B 60.4(2)
C20B C24B C25B C26B -59.6(2)
C21B C20B C24B C25B 60.1(2)
C21B C22B C23B C18B 59.2(2)
C21B C22B C26B C25B -60.6(2)
C23B C18B C19B C20B 59.4(2)
C23B C22B C26B C25B 59.7(2)
C24B C20B C21B C22B -59.4(2)
C24B C25B C26B C22B 59.7(2)
C25B C4B C5B O5B -10.5(2)
C25B C4B C5B N5B 170.13(15)
C25B C4B C18B C19B 60.16(18)
C25B C4B C18B C23B -59.69(19)
C26B C22B C23B C18B -60.7(2)
C27B C6B C7B O7B 0.1(3)
C27B C6B C7B N7B -179.27(17)
C27B C6B C34B C33B -59.8(2)
C27B C6B C34B C35B 59.8(2)
C27B C28B C29B C30B -59.4(2)
C27B C28B C29B C33B 59.7(2)
C28B C27B C32B C31B -61.1(2)
C28B C29B C30B C31B 58.6(3)
C28B C29B C33B C34B -58.6(2)
C29B C30B C31B C32B -59.6(3)
C29B C30B C31B C35B 60.1(3)
C29B C33B C34B C6B 59.6(2)
C29B C33B C34B C35B -59.9(2)
C30B C29B C33B C34B 61.3(2)
C30B C31B C32B C27B 61.7(3)
C30B C31B C35B C34B -58.9(2)
C32B C27B C28B C29B 59.6(2)
C32B C31B C35B C34B 60.9(2)
C33B C29B C30B C31B -60.9(3)
C33B C34B C35B C31B 58.3(2)
C34B C6B C7B O7B 120.5(2)
C34B C6B C7B N7B -58.8(2)
C34B C6B C27B C28B 60.3(2)
C34B C6B C27B C32B -58.7(2)
C35B C31B C32B C27B -58.4(3)
N1A C2A C3A O3A -103.1(2)
N1A C2A C3A N3A 74.81(18)
N1A C2A C9A C10A -60.5(2)
N1A C2A C9A C14A -179.54(15)
N1A C2A C16A C15A 57.22(19)
N1A C2A C16A C17A 177.12(14)
N3A C4A C5A O5A -114.77(19)
N3A C4A C5A N5A 64.06(19)
N3A C4A C18A C19A -57.2(2)
N3A C4A C18A C23A -175.57(15)
N3A C4A C25A C24A 60.45(18)
N3A C4A C25A C26A -179.66(14)
N5A C6A C7A O7A 125.23(19)
N5A C6A C7A N7A -55.5(2)
N5A C6A C27A C28A -179.72(17)
N5A C6A C27A C32A -59.8(2)
N5A C6A C34A C33A 176.57(15)
N5A C6A C34A C35A 58.0(2)
C1A N1A C2A C3A -75.4(2)
C1A N1A C2A C9A 166.47(18)
C1A N1A C2A C16A 48.6(2)
C2A N1A C1A O1A 4.0(3)
C2A C9A C10A C11A -60.7(2)
C2A C9A C14A C13A 60.7(2)
C2A C16A C17A C13A -61.43(19)
C3A N3A C4A C5A 59.8(2)
C3A N3A C4A C18A -62.5(2)
C3A N3A C4A C25A 179.93(16)
C3A C2A C9A C10A -176.02(16)
C3A C2A C9A C14A 65.0(2)
C3A C2A C16A C15A 177.27(15)
C3A C2A C16A C17A -62.83(19)
C4A N3A C3A O3A 3.3(3)
C4A N3A C3A C2A -174.54(15)
C4A C18A C19A C20A -60.5(2)
C4A C18A C23A C22A 59.3(2)
C4A C25A C26A C22A -62.1(2)
C5A N5A C6A C7A -59.0(2)
C5A N5A C6A C27A -177.35(16)
C5A N5A C6A C34A 64.5(2)
C5A C4A C18A C19A -177.89(15)
C5A C4A C18A C23A 63.7(2)
C5A C4A C25A C24A 178.07(15)
C5A C4A C25A C26A -62.04(18)
C6A N5A C5A O5A -5.0(3)
C6A N5A C5A C4A 176.22(15)
C6A C27A C28A C29A 62.2(2)
C6A C27A C32A C31A -60.0(2)
C6A C34A C35A C31A 61.3(2)
C7A N7A C8A C36A 61.0(3)
C7A N7A C8A C37A -61.2(2)
C7A N7A C8A C38A 179.81(18)
C7A C6A C27A C28A 63.7(2)
C7A C6A C27A C32A -176.44(15)
C7A C6A C34A C33A -63.2(2)
C7A C6A C34A C35A 178.22(16)
C8A N7A C7A O7A 0.7(3)
C8A N7A C7A C6A -178.57(17)
C9A C2A C3A O3A 13.2(3)
C9A C2A C3A N3A -168.94(16)
C9A C2A C16A C15A -60.59(19)
C9A C2A C16A C17A 59.32(18)
C9A C10A C11A C12A -60.3(2)
C9A C10A C11A C15A 59.7(2)
C10A C9A C14A C13A -59.4(2)
C10A C11A C12A C13A 58.8(2)
C10A C11A C15A C16A -60.7(2)
C11A C12A C13A C14A -58.3(2)
C11A C12A C13A C17A 60.3(2)
C11A C15A C16A C2A 62.1(2)
C11A C15A C16A C17A -58.1(2)
C12A C11A C15A C16A 59.4(2)
C12A C13A C14A C9A 59.7(2)
C12A C13A C17A C16A -59.8(2)
C14A C9A C10A C11A 59.6(2)
C14A C13A C17A C16A 60.2(2)
C15A C11A C12A C13A -60.3(2)
C15A C16A C17A C13A 58.4(2)
C16A C2A C3A O3A 133.76(19)
C16A C2A C3A N3A -48.4(2)
C16A C2A C9A C10A 60.1(2)
C16A C2A C9A C14A -58.94(19)
C17A C13A C14A C9A -59.8(2)
C18A C4A C5A O5A 8.3(2)
C18A C4A C5A N5A -172.85(15)
C18A C4A C25A C24A -59.90(18)
C18A C4A C25A C26A 59.99(18)
C18A C19A C20A C21A -59.9(2)
C18A C19A C20A C24A 59.5(2)
C19A C18A C23A C22A -60.2(2)
C19A C20A C21A C22A 58.9(2)
C19A C20A C24A C25A -59.1(2)
C20A C21A C22A C23A -59.3(2)
C20A C21A C22A C26A 59.9(2)
C20A C24A C25A C4A 60.4(2)
C20A C24A C25A C26A -59.8(2)
C21A C20A C24A C25A 61.1(2)
C21A C22A C23A C18A 61.0(2)
C21A C22A C26A C25A -59.1(2)
C23A C18A C19A C20A 59.5(2)
C23A C22A C26A C25A 60.6(2)
C24A C20A C21A C22A -60.7(2)
C24A C25A C26A C22A 58.6(2)
C25A C4A C5A O5A 128.59(18)
C25A C4A C5A N5A -52.6(2)
C25A C4A C18A C19A 59.50(18)
C25A C4A C18A C23A -58.88(19)
C26A C22A C23A C18A -58.8(2)
C27A C6A C7A O7A -117.5(2)
C27A C6A C7A N7A 61.7(2)
C27A C6A C34A C33A 58.2(2)
C27A C6A C34A C35A -60.4(2)
C27A C28A C29A C30A 58.9(2)
C27A C28A C29A C33A -61.2(2)
C28A C27A C32A C31A 60.0(2)
C28A C29A C30A C31A -60.3(3)
C28A C29A C33A C34A 59.0(2)
C29A C30A C31A C32A 61.0(3)
C29A C30A C31A C35A -58.4(3)
C29A C33A C34A C6A -59.0(2)
C29A C33A C34A C35A 60.2(2)
C30A C29A C33A C34A -61.2(2)
C30A C31A C32A C27A -61.5(2)
C30A C31A C35A C34A 59.2(2)
C32A C27A C28A C29A -58.4(2)
C32A C31A C35A C34A -59.7(2)
C33A C29A C30A C31A 59.3(3)
C33A C34A C35A C31A -59.1(2)
C34A C6A C7A O7A 2.6(3)
C34A C6A C7A N7A -178.08(16)
C34A C6A C27A C28A -59.4(2)
C34A C6A C27A C32A 60.45(19)
C35A C31A C32A C27A 58.7(2)
